data_7131108
loop_
_publ_author_name
'Chen, Hua'
'Manvell, Anna S.'
'Kubus, Mariusz'
'Dunstan, Maja A.'
'Lorusso, Giulia'
'Gracia, David'
'J&#xf8;rgensen, Mike S B'
'Kegn&#xe6;s, S&#xf8;ren'
'Wilhelm, Fabrice'
'Rogalev, Andrei'
'Evangelisti, Marco'
'Pedersen, Kasper S.'

_publ_section_title
;
 Towards frustration in Eu(II) Archimedean tessellations.
;
_journal_issue 12
_journal_name_full 'Chemical communications (Cambridge, England)'
_journal_page_first 1609
_journal_page_last 1612
_journal_paper_doi 10.1039/d2cc06224k
_journal_volume 59
_journal_year 2023
_chemical_formula_moiety 'C10 H10 Eu I2 N5'
_chemical_formula_sum 'C10 H10 Eu I2 N5'
_chemical_formula_weight 605.99
_chemical_name_systematic catena-[pentakis(pyrazine)-tetrakis-iodido-bis-europium(II))]
_chemical_properties_physical Air-sensitive
_space_group_crystal_system triclinic
_space_group_IT_number 2
_space_group_name_Hall '-P 1'
_space_group_name_H-M_alt 'P -1'
_atom_sites_solution_hydrogens geom
_atom_sites_solution_primary dual
_audit_creation_date 2022-11-11
_audit_creation_method
;
Olex2 1.5
(compiled 2022.04.07 svn.rca3783a0 for OlexSys, GUI svn.r6498)
;
_audit_update_record
;
2022-11-11 deposited with the CCDC.	2022-12-14 downloaded from the CCDC.
;
_cell_angle_alpha 93.079(7)
_cell_angle_beta 95.703(6)
_cell_angle_gamma 92.678(7)
_cell_formula_units_Z 2
_cell_length_a 8.1924(6)
_cell_length_b 8.9731(8)
_cell_length_c 12.6268(11)
_cell_measurement_reflns_used 1900
_cell_measurement_temperature 119.98(16)
_cell_measurement_theta_max 75.9220
_cell_measurement_theta_min 3.5050
_cell_volume 921.02(13)
_computing_cell_refinement 'CrysAlisPro 1.171.39.46 (Rigaku OD, 2018)'
_computing_data_collection 'CrysAlisPro 1.171.39.46 (Rigaku OD, 2018)'
_computing_data_reduction 'CrysAlisPro 1.171.39.46 (Rigaku OD, 2018)'
_computing_molecular_graphics 'Olex2 1.5 (Dolomanov et al., 2009)'
_computing_publication_material 'Olex2 1.5 (Dolomanov et al., 2009)'
_computing_structure_refinement 'SHELXL 2018/3 (Sheldrick, 2015)'
_computing_structure_solution 'SHELXT 2018/2 (Sheldrick, 2018)'
_diffrn_ambient_environment N~2~
_diffrn_ambient_temperature 119.98(16)
_diffrn_detector 'CCD plate'
_diffrn_detector_area_resol_mean 21.2292
_diffrn_detector_type Atlas
_diffrn_measured_fraction_theta_full 1.000
_diffrn_measured_fraction_theta_max 0.984
_diffrn_measurement_details
;
List of Runs (angles in degrees, time in seconds):

  # Type    Start    End  Width  t~exp~   \w     \q     \k     \f   Frames
#--------------------------------------------------------------------------
  1  \w    -90.00 -13.00   1.00    3.11    --  -40.99 125.00  90.00   77
  2  \w    -65.00  32.00   1.00    3.11    --  -40.99  38.00   0.00   97
  3  \w   -109.00 -19.00   1.00    3.11    --  -40.99 -38.00-180.00   90
  4  \w     26.00 106.00   1.00    3.11    --   40.99  38.00  90.00   80
  5  \w     45.00  89.00   1.00    3.11    --   40.99-125.00  30.00   44
  6  \w     37.00 105.00   1.00   12.45    --  112.00-111.00-150.00   68
  7  \w     60.00 129.00   1.00   12.45    --  112.00 178.00   0.00   69
  8  \w     37.00 113.00   1.00   12.45    --  112.00-111.00 -30.00   76
  9  \w    112.00 137.00   1.00   12.45    --  112.00 -45.00 150.00   25
 10  \w     64.00 103.00   1.00   12.45    --  112.00 -45.00 150.00   39
 11  \w     59.00 168.00   1.00   12.45    --  112.00  15.00  60.00  109
 12  \w     39.00  88.00   1.00   12.45    --  112.00-111.00  90.00   49
 13  \w     47.00 128.00   1.00   12.45    --  112.00 -45.00 -90.00   81
 14  \w     46.00 113.00   1.00   12.45    --  112.00-111.00-180.00   67
 15  \w     36.00  77.00   1.00   12.45    --  112.00 -30.00  30.00   41
 16  \w    102.00 128.00   1.00   12.45    --  112.00 -61.00 -60.00   26
 17  \w     55.00  80.00   1.00   12.45    --  112.00-111.00   0.00   25
 18  \w    109.00 172.00   1.00   12.45    --  112.00 111.00 -30.00   63
 19  \w     67.00 151.00   1.00   12.45    --  112.00 178.00-150.00   84
 20  \w     84.00 176.00   1.00   12.45    --  112.00  61.00 -60.00   92
 21  \w     79.00 113.00   1.00   12.45    --  112.00-111.00 -90.00   34
 22  \w     70.00 112.00   1.00   12.45    --  112.00-111.00  30.00   42
 23  \w    114.00 139.00   1.00   12.45    --  112.00 111.00   0.00   25
;
_diffrn_measurement_device 'four-circle diffractometer'
_diffrn_measurement_device_type 'SuperNova, Dual, Cu at home/near, Atlas'
_diffrn_measurement_method '\w scans'
_diffrn_orient_matrix_type 'CrysAlisPro convention (1999,Acta A55,543-557)'
_diffrn_orient_matrix_UB_11 -0.0159481000
_diffrn_orient_matrix_UB_12 -0.1570526000
_diffrn_orient_matrix_UB_13 -0.0568196000
_diffrn_orient_matrix_UB_21 0.0854239000
_diffrn_orient_matrix_UB_22 0.0608677000
_diffrn_orient_matrix_UB_23 -0.0933039000
_diffrn_orient_matrix_UB_31 0.1681115000
_diffrn_orient_matrix_UB_32 -0.0356722000
_diffrn_orient_matrix_UB_33 0.0561434000
_diffrn_radiation_monochromator mirror
_diffrn_radiation_probe x-ray
_diffrn_radiation_type 'Cu K\a'
_diffrn_radiation_wavelength 1.54184
_diffrn_reflns_av_R_equivalents 0.0531
_diffrn_reflns_av_unetI/netI 0.0698
_diffrn_reflns_Laue_measured_fraction_full 1.000
_diffrn_reflns_Laue_measured_fraction_max 0.984
_diffrn_reflns_limit_h_max 10
_diffrn_reflns_limit_h_min -7
_diffrn_reflns_limit_k_max 11
_diffrn_reflns_limit_k_min -11
_diffrn_reflns_limit_l_max 15
_diffrn_reflns_limit_l_min -14
_diffrn_reflns_number 7745
_diffrn_reflns_point_group_measured_fraction_full 1.000
_diffrn_reflns_point_group_measured_fraction_max 0.984
_diffrn_reflns_theta_full 67.684
_diffrn_reflns_theta_max 76.512
_diffrn_reflns_theta_min 3.524
_diffrn_source 'micro-focus sealed X-ray tube'
_diffrn_source_type 'SuperNova (Cu) X-ray Source'
_exptl_absorpt_coefficient_mu 50.633
_exptl_absorpt_correction_T_max 1.00000
_exptl_absorpt_correction_T_min 0.13006
_exptl_absorpt_correction_type multi-scan
_exptl_absorpt_process_details
;
CrysAlisPro 1.171.39.46 (Rigaku Oxford Diffraction, 2018)
Empirical absorption correction using spherical harmonics,
 implemented in SCALE3 ABSPACK scaling algorithm.
;
_exptl_crystal_colour orange
_exptl_crystal_colour_primary orange
_exptl_crystal_density_diffrn 2.185
_exptl_crystal_description block
_exptl_crystal_F_000 548
_exptl_crystal_preparation
'The crystal was transferred directly from solution to polybutene oil and mounted on a nylon loop.,Magnetic properties'
_exptl_crystal_recrystallization_method
'An acetonitrile solution of EuI2 was layered with an acetonitrile solution of pyrazine at -20C for 11 days.'
_exptl_crystal_size_max 0.135
_exptl_crystal_size_mid 0.114
_exptl_crystal_size_min 0.092
_refine_diff_density_max 1.981
_refine_diff_density_min -1.256
_refine_diff_density_rms 0.262
_refine_ls_extinction_method none
_refine_ls_goodness_of_fit_ref 1.054
_refine_ls_hydrogen_treatment constr
_refine_ls_matrix_type full
_refine_ls_number_parameters 163
_refine_ls_number_reflns 3809
_refine_ls_number_restraints 0
_refine_ls_restrained_S_all 1.054
_refine_ls_R_factor_all 0.0637
_refine_ls_R_factor_gt 0.0490
_refine_ls_shift/su_max 0.001
_refine_ls_shift/su_mean 0.000
_refine_ls_structure_factor_coef Fsqd
_refine_ls_weighting_details 'w=1/[\s^2^(Fo^2^)+(0.0699P)^2^] where P=(Fo^2^+2Fc^2^)/3'
_refine_ls_weighting_scheme calc
_refine_ls_wR_factor_gt 0.1253
_refine_ls_wR_factor_ref 0.1365
_reflns_Friedel_coverage 0.000
_reflns_number_gt 3044
_reflns_number_total 3809
_reflns_threshold_expression 'I > 2\s(I)'
_cod_data_source_file d2cc06224k2.cif
_cod_data_source_block eui2pyz
_cod_depositor_comments 'Adding full bibliography for 7131107--7131108.cif.'
_cod_database_code 7131108
_shelx_shelxl_version_number 2018/3
_chemical_oxdiff_formula 'Eu1 I2 N5 C10 H10'
_shelx_space_group_comment
;
The symmetry employed for this shelxl refinement is uniquely defined
by the following loop, which should always be used as a source of
symmetry information in preference to the above space-group names.
They are only intended as comments.
;
_shelx_estimated_absorpt_t_max 0.090
_shelx_estimated_absorpt_t_min 0.056
_olex2_refinement_description
;
1. Fixed Uiso
 At 1.2 times of:
  All C(H) groups
2.a Aromatic/amide H refined with riding coordinates:
 C1(H1), C2(H2), C3(H3), C4(H4), C5(H5), C6(H6), C7(H7), C8(H8), C9(H9),
 C10(H10)
;
_smtbx_masks_void_probe_radius 1.2
_smtbx_masks_void_truncation_radius 1.2
_olex2_submission_special_instructions 'No special instructions were received'
_oxdiff_exptl_absorpt_empirical_details
;
Empirical correction (ABSPACK) includes:
- Absorption correction using spherical harmonics
- Frame scaling
;
_oxdiff_exptl_absorpt_empirical_full_max 7.004
_oxdiff_exptl_absorpt_empirical_full_min 0.387

loop_
_space_group_symop_operation_xyz
'x, y, z'
'-x, -y, -z'

loop_
_atom_site_label
_atom_site_type_symbol
_atom_site_fract_x
_atom_site_fract_y
_atom_site_fract_z
_atom_site_U_iso_or_equiv
_atom_site_adp_type
_atom_site_occupancy
_atom_site_site_symmetry_order
_atom_site_calc_flag
_atom_site_refinement_flags_posn
_atom_site_refinement_flags_adp
_atom_site_refinement_flags_occupancy
_atom_site_disorder_assembly
_atom_site_disorder_group
Eu1 Eu 1.29570(6) 0.74639(6) 0.73485(4) 0.01200(15) Uani 1 1 d . . . . .
I1 I 1.27752(7) 1.03714(6) 0.60031(4) 0.02070(16) Uani 1 1 d . . . . .
I2 I 1.28280(8) 0.46730(6) 0.87988(4) 0.02476(17) Uani 1 1 d . . . . .
N1 N 1.4062(10) 0.9161(9) 0.9163(6) 0.0211(16) Uani 1 1 d . . . . .
N2 N 0.9764(10) 0.7897(12) 0.7696(6) 0.0258(18) Uani 1 1 d . . . . .
N3 N 1.0835(10) 0.5875(11) 0.5864(7) 0.0269(18) Uani 1 1 d . . . . .
N4 N 1.4401(9) 0.5844(10) 0.5814(6) 0.0210(15) Uani 1 1 d . . . . .
N5 N 1.6305(10) 0.7774(12) 0.7615(6) 0.0282(19) Uani 1 1 d . . . . .
C1 C 1.4776(13) 0.8534(11) 1.0026(8) 0.024(2) Uani 1 1 d . . . . .
H1 H 1.462855 0.750634 1.007195 0.029 Uiso 1 1 calc R U . . .
C2 C 1.4283(12) 1.0649(12) 0.9154(7) 0.0230(19) Uani 1 1 d . . . . .
H2 H 1.379430 1.114158 0.858495 0.028 Uiso 1 1 calc R U . . .
C3 C 0.8928(13) 0.6992(16) 0.8291(9) 0.035(3) Uani 1 1 d . . . . .
H3 H 0.951389 0.637864 0.874492 0.042 Uiso 1 1 calc R U . . .
C4 C 0.8827(12) 0.8751(12) 0.7079(8) 0.0243(19) Uani 1 1 d . . . . .
H4 H 0.933551 0.941434 0.665776 0.029 Uiso 1 1 calc R U . . .
C5 C 1.0613(11) 0.4391(12) 0.5885(7) 0.0212(18) Uani 1 1 d . . . . .
H5 H 1.101641 0.392683 0.649070 0.025 Uiso 1 1 calc R U . . .
C6 C 1.0202(13) 0.6489(12) 0.4973(7) 0.025(2) Uani 1 1 d . . . . .
H6 H 1.031016 0.751948 0.492758 0.029 Uiso 1 1 calc R U . . .
C7 C 1.4850(13) 0.4458(13) 0.5958(8) 0.028(2) Uani 1 1 d . . . . .
H7 H 1.477242 0.404862 0.661397 0.034 Uiso 1 1 calc R U . . .
C8 C 1.4561(13) 0.6386(11) 0.4874(8) 0.0228(18) Uani 1 1 d . . . . .
H8 H 1.427350 0.735964 0.476183 0.027 Uiso 1 1 calc R U . . .
C9 C 1.7210(13) 0.6934(17) 0.8257(8) 0.037(3) Uani 1 1 d . . . . .
H9 H 1.669262 0.629593 0.869035 0.045 Uiso 1 1 calc R U . . .
C10 C 1.7124(13) 0.8689(12) 0.7041(7) 0.025(2) Uani 1 1 d . . . . .
H10 H 1.653631 0.931173 0.659575 0.030 Uiso 1 1 calc R U . . .

loop_
_atom_site_aniso_label
_atom_site_aniso_U_11
_atom_site_aniso_U_22
_atom_site_aniso_U_33
_atom_site_aniso_U_23
_atom_site_aniso_U_13
_atom_site_aniso_U_12
Eu1 0.0136(3) 0.0123(2) 0.0092(2) 0.00056(16) -0.00396(16) 0.00325(17)
I1 0.0248(3) 0.0179(3) 0.0195(3) 0.00739(19) -0.0015(2) 0.0029(2)
I2 0.0403(4) 0.0162(3) 0.0163(3) 0.00556(19) -0.0082(2) 0.0048(2)
N1 0.030(4) 0.018(4) 0.014(3) -0.006(3) -0.003(3) 0.002(3)
N2 0.013(4) 0.049(6) 0.015(3) 0.003(3) -0.003(3) 0.004(4)
N3 0.022(4) 0.036(5) 0.021(4) -0.006(3) -0.007(3) 0.006(4)
N4 0.016(4) 0.025(4) 0.020(4) -0.004(3) 0.001(3) -0.001(3)
N5 0.012(4) 0.052(6) 0.020(4) 0.008(4) 0.002(3) -0.002(4)
C1 0.033(5) 0.011(4) 0.025(4) -0.006(3) -0.009(4) 0.001(4)
C2 0.028(5) 0.023(5) 0.018(4) -0.003(3) -0.001(3) 0.005(4)
C3 0.017(5) 0.064(8) 0.029(5) 0.033(5) 0.003(4) 0.011(5)
C4 0.016(4) 0.028(5) 0.030(5) 0.009(4) 0.001(4) 0.002(4)
C5 0.014(4) 0.028(5) 0.020(4) 0.002(4) -0.008(3) 0.002(4)
C6 0.032(5) 0.022(5) 0.016(4) -0.003(3) -0.013(4) 0.011(4)
C7 0.033(5) 0.030(5) 0.020(4) -0.008(4) -0.001(4) 0.006(4)
C8 0.033(5) 0.014(4) 0.021(4) 0.007(3) 0.002(4) 0.002(4)
C9 0.019(5) 0.072(9) 0.023(5) 0.015(5) 0.000(4) 0.008(5)
C10 0.027(5) 0.031(5) 0.017(4) 0.008(4) -0.002(4) 0.008(4)

loop_
_atom_type_symbol
_atom_type_description
_atom_type_scat_dispersion_real
_atom_type_scat_dispersion_imag
_atom_type_scat_source
C C 0.0181 0.0091 'International Tables Vol C Tables 4.2.6.8 and 6.1.1.4'
H H 0.0000 0.0000 'International Tables Vol C Tables 4.2.6.8 and 6.1.1.4'
Eu Eu -8.9294 11.1857 'International Tables Vol C Tables 4.2.6.8 and 6.1.1.4'
I I -0.3257 6.8362 'International Tables Vol C Tables 4.2.6.8 and 6.1.1.4'
N N 0.0311 0.0180 'International Tables Vol C Tables 4.2.6.8 and 6.1.1.4'

loop_
_geom_angle_atom_site_label_1
_geom_angle_atom_site_label_2
_geom_angle_atom_site_label_3
_geom_angle
_geom_angle_site_symmetry_1
_geom_angle_site_symmetry_3
_geom_angle_publ_flag
I2 Eu1 I1 174.28(2) . . ?
N1 Eu1 I1 90.99(18) . . ?
N1 Eu1 I2 87.24(18) . . ?
N1 Eu1 N2 91.0(3) . . ?
N1 Eu1 N4 135.4(2) . . ?
N2 Eu1 I1 86.6(2) . . ?
N2 Eu1 I2 88.0(2) . . ?
N2 Eu1 N4 133.5(2) . . ?
N3 Eu1 I1 91.7(2) . . ?
N3 Eu1 I2 88.0(2) . . ?
N3 Eu1 N1 159.4(3) . . ?
N3 Eu1 N2 68.8(3) . . ?
N3 Eu1 N4 64.7(2) . . ?
N3 Eu1 N5 132.0(3) . . ?
N4 Eu1 I1 93.39(19) . . ?
N4 Eu1 I2 91.68(19) . . ?
N5 Eu1 I1 90.9(2) . . ?
N5 Eu1 I2 93.5(2) . . ?
N5 Eu1 N1 68.3(3) . . ?
N5 Eu1 N2 159.1(3) . . ?
N5 Eu1 N4 67.3(3) . . ?
C1 N1 Eu1 121.1(6) . . ?
C2 N1 Eu1 121.2(6) . . ?
C2 N1 C1 115.8(8) . . ?
C3 N2 Eu1 121.9(7) . . ?
C4 N2 Eu1 121.3(7) . . ?
C4 N2 C3 114.6(8) . . ?
C5 N3 Eu1 121.2(6) . . ?
C5 N3 C6 116.3(8) . . ?
C6 N3 Eu1 121.5(7) . . ?
C7 N4 Eu1 121.5(7) . . ?
C8 N4 Eu1 120.6(7) . . ?
C8 N4 C7 117.7(9) . . ?
C9 N5 Eu1 122.2(7) . . ?
C10 N5 Eu1 121.3(7) . . ?
C10 N5 C9 116.2(9) . . ?
N1 C1 H1 118.5 . . ?
N1 C1 C2 122.9(10) . 2_877 ?
C2 C1 H1 118.5 2_877 . ?
N1 C2 C1 121.2(9) . 2_877 ?
N1 C2 H2 119.4 . . ?
C1 C2 H2 119.4 2_877 . ?
N2 C3 H3 118.6 . . ?
N2 C3 C9 122.7(10) . 1_455 ?
C9 C3 H3 118.6 1_455 . ?
N2 C4 H4 118.7 . . ?
N2 C4 C10 122.6(10) . 1_455 ?
C10 C4 H4 118.7 1_455 . ?
N3 C5 H5 118.8 . . ?
N3 C5 C6 122.4(9) . 2_766 ?
C6 C5 H5 118.8 2_766 . ?
N3 C6 C5 121.4(10) . 2_766 ?
N3 C6 H6 119.3 . . ?
C5 C6 H6 119.3 2_766 . ?
N4 C7 H7 119.9 . . ?
N4 C7 C8 120.1(10) . 2_866 ?
C8 C7 H7 119.9 2_866 . ?
N4 C8 C7 122.2(10) . 2_866 ?
N4 C8 H8 118.9 . . ?
C7 C8 H8 118.9 2_866 . ?
N5 C9 C3 121.3(11) . 1_655 ?
N5 C9 H9 119.3 . . ?
C3 C9 H9 119.3 1_655 . ?
N5 C10 C4 122.5(9) . 1_655 ?
N5 C10 H10 118.8 . . ?
C4 C10 H10 118.8 1_655 . ?

loop_
_geom_bond_atom_site_label_1
_geom_bond_atom_site_label_2
_geom_bond_distance
_geom_bond_site_symmetry_2
_geom_bond_publ_flag
Eu1 I1 3.1901(8) . ?
Eu1 I2 3.1848(8) . ?
Eu1 N1 2.734(7) . ?
Eu1 N2 2.737(8) . ?
Eu1 N3 2.721(8) . ?
Eu1 N4 2.753(8) . ?
Eu1 N5 2.730(8) . ?
N1 C1 1.347(13) . ?
N1 C2 1.340(13) . ?
N2 C3 1.345(14) . ?
N2 C4 1.336(13) . ?
N3 C5 1.338(14) . ?
N3 C6 1.347(13) . ?
N4 C7 1.330(14) . ?
N4 C8 1.322(13) . ?
N5 C9 1.332(15) . ?
N5 C10 1.326(14) . ?
C1 H1 0.9300 . ?
C1 C2 1.383(13) 2_877 ?
C2 H2 0.9300 . ?
C3 H3 0.9300 . ?
C3 C9 1.402(15) 1_455 ?
C4 H4 0.9300 . ?
C4 C10 1.390(14) 1_455 ?
C5 H5 0.9300 . ?
C5 C6 1.399(12) 2_766 ?
C6 H6 0.9300 . ?
C7 H7 0.9300 . ?
C7 C8 1.400(14) 2_866 ?
C8 H8 0.9300 . ?
C9 H9 0.9300 . ?
C10 H10 0.9300 . ?

loop_
_geom_torsion_atom_site_label_1
_geom_torsion_atom_site_label_2
_geom_torsion_atom_site_label_3
_geom_torsion_atom_site_label_4
_geom_torsion
_geom_torsion_site_symmetry_1
_geom_torsion_site_symmetry_2
_geom_torsion_site_symmetry_3
_geom_torsion_site_symmetry_4
_geom_torsion_publ_flag
Eu1 N1 C1 C2 162.9(8) . . . 2_877 ?
Eu1 N1 C2 C1 -162.9(8) . . . 2_877 ?
Eu1 N2 C3 C9 -162.7(10) . . . 1_455 ?
Eu1 N2 C4 C10 162.5(8) . . . 1_455 ?
Eu1 N3 C5 C6 -166.9(7) . . . 2_766 ?
Eu1 N3 C6 C5 166.9(8) . . . 2_766 ?
Eu1 N4 C7 C8 174.0(7) . . . 2_866 ?
Eu1 N4 C8 C7 -174.0(8) . . . 2_866 ?
Eu1 N5 C9 C3 172.7(10) . . . 1_655 ?
Eu1 N5 C10 C4 -173.0(8) . . . 1_655 ?
C1 N1 C2 C1 1.6(17) . . . 2_877 ?
C2 N1 C1 C2 -1.6(17) . . . 2_877 ?
C3 N2 C4 C10 -1.1(16) . . . 1_455 ?
C4 N2 C3 C9 0.8(19) . . . 1_455 ?
C5 N3 C6 C5 -1.0(16) . . . 2_766 ?
C6 N3 C5 C6 1.1(17) . . . 2_766 ?
C7 N4 C8 C7 1.2(17) . . . 2_866 ?
C8 N4 C7 C8 -1.2(16) . . . 2_866 ?
C9 N5 C10 C4 1.6(17) . . . 1_655 ?
C10 N5 C9 C3 -1.9(19) . . . 1_655 ?

loop_
_smtbx_masks_void_nr
_smtbx_masks_void_average_x
_smtbx_masks_void_average_y
_smtbx_masks_void_average_z
_smtbx_masks_void_volume
_smtbx_masks_void_count_electrons
_smtbx_masks_void_content
1 0.000 0.000 0.000 207.8 34.8 '1.5 CH3CN'
